data_4089441
loop_
_publ_author_name
'Laskowski, Nadine'
'Reis, Eva-Maria'
'K\"otzner, Lisa'
'Baus, Johannes A.'
'Burschka, Christian'
'Tacke, Reinhold'

_publ_section_title
;
 Synthesis of Silicon-Functionalized (Silylmethyl)silanes and
 \a,\w-Dichlorocarbosilanes Using the TMOP (2,4,6-Trimethoxyphenyl)
 Protecting Group: (TMOP)Me2SiCH2Cl and (TMOP)2MeSiCH2Cl as Reagents To
 Introduce the ClMe2SiCH2, MeOMe2SiCH2, or Cl2MeSiCH2 Group by
 Nucleophilic Substitution at Silicon
;
_journal_issue 11
_journal_name_full Organometallics
_journal_page_first 3269
_journal_paper_doi 10.1021/om400190q
_journal_volume 32
_journal_year 2013
_chemical_formula_moiety 'C12 H19 Cl O3 Si'
_chemical_formula_sum 'C12 H19 Cl O3 Si'
_chemical_formula_weight 274.81
_space_group_IT_number 62
_space_group_name_Hall '-P 2ac 2n'
_space_group_name_H-M_alt 'P n m a'
_symmetry_cell_setting orthorhombic
_symmetry_space_group_name_H-M 'P n m a'
_atom_sites_solution_hydrogens geom
_atom_sites_solution_primary direct
_atom_sites_solution_secondary difmap
_audit_creation_method SHELXL-97
_cell_angle_alpha 90.00
_cell_angle_beta 90.00
_cell_angle_gamma 90.00
_cell_formula_units_Z 4
_cell_length_a 19.165(4)
_cell_length_b 7.1529(14)
_cell_length_c 10.601(2)
_cell_measurement_reflns_used 5000
_cell_measurement_temperature 173(2)
_cell_measurement_theta_max 28.9
_cell_measurement_theta_min 2.8
_cell_volume 1453.2(5)
_computing_cell_refinement Stoe-IPDS
_computing_data_collection Stoe-IPDS
_computing_data_reduction Stoe-IPDS
_computing_molecular_graphics Bruker-SHELXTL
_computing_publication_material Bruker-SHELXTL
_computing_structure_refinement 'SHELXL-97 (Sheldrick, 2008)'
_computing_structure_solution 'SHELXS-97 (Sheldrick, 2008)'
_diffrn_ambient_temperature 173(2)
_diffrn_measured_fraction_theta_full 0.989
_diffrn_measured_fraction_theta_max 0.989
_diffrn_measurement_device_type Stoe-IPDS
_diffrn_measurement_method Stoe-IPDS
_diffrn_radiation_monochromator graphite
_diffrn_radiation_source 'fine-focus sealed tube'
_diffrn_radiation_type MoK\a
_diffrn_radiation_wavelength 0.71073
_diffrn_reflns_av_R_equivalents 0.0626
_diffrn_reflns_av_sigmaI/netI 0.0356
_diffrn_reflns_limit_h_max 23
_diffrn_reflns_limit_h_min -23
_diffrn_reflns_limit_k_max 9
_diffrn_reflns_limit_k_min -9
_diffrn_reflns_limit_l_max 13
_diffrn_reflns_limit_l_min -13
_diffrn_reflns_number 16324
_diffrn_reflns_theta_full 26.73
_diffrn_reflns_theta_max 26.73
_diffrn_reflns_theta_min 2.87
_exptl_absorpt_coefficient_mu 0.340
_exptl_absorpt_correction_type none
_exptl_crystal_colour colourless
_exptl_crystal_density_diffrn 1.256
_exptl_crystal_density_method 'not measured'
_exptl_crystal_description block
_exptl_crystal_F_000 584
_exptl_crystal_size_max .4
_exptl_crystal_size_mid .25
_exptl_crystal_size_min .25
_refine_diff_density_max 0.293
_refine_diff_density_min -0.277
_refine_diff_density_rms
'0.048 8 -7 -2 1.43 0.59 10 -6 -2 1.06 0.49 8 -5 -1 2.51 0.43 9 -4 -1 34.10 0.71 9 -2 -1 117.31 1.43 -10 4  0.00'
_refine_ls_extinction_method none
_refine_ls_goodness_of_fit_ref 0.997
_refine_ls_hydrogen_treatment constr
_refine_ls_matrix_type full
_refine_ls_number_parameters 101
_refine_ls_number_reflns 1652
_refine_ls_number_restraints 0
_refine_ls_restrained_S_all 0.997
_refine_ls_R_factor_all 0.0534
_refine_ls_R_factor_gt 0.0364
_refine_ls_shift/su_max 0.001
_refine_ls_shift/su_mean 0.000
_refine_ls_structure_factor_coef Fsqd
_refine_ls_weighting_details 'calc w=1/[\s^2^(Fo^2^)+(0.0682P)^2^+0.0015P] where P=(Fo^2^+2Fc^2^)/3'
_refine_ls_weighting_scheme calc
_refine_ls_wR_factor_gt 0.0971
_refine_ls_wR_factor_ref 0.1042
_reflns_number_gt 1181
_reflns_number_total 1652
_reflns_threshold_expression >2sigma(I)
_cod_data_source_file om400190q_si_001.cif
_cod_data_source_block las13c
_cod_original_cell_volume 1453.3(5)
_cod_original_sg_symbol_H-M Pnma
_cod_database_code 4089441

loop_
_symmetry_equiv_pos_as_xyz
'x, y, z'
'-x+1/2, -y, z+1/2'
'-x, y+1/2, -z'
'x+1/2, -y+1/2, -z+1/2'
'-x, -y, -z'
'x-1/2, y, -z-1/2'
'x, -y-1/2, z'
'-x-1/2, y-1/2, z-1/2'

loop_
_atom_site_label
_atom_site_type_symbol
_atom_site_fract_x
_atom_site_fract_y
_atom_site_fract_z
_atom_site_U_iso_or_equiv
_atom_site_adp_type
_atom_site_occupancy
_atom_site_symmetry_multiplicity
_atom_site_calc_flag
_atom_site_refinement_flags
C1 C 0.17345(13) 0.2500 0.6814(2) 0.0283(5) Uani 1 2 d S
C2 C 0.24663(13) 0.2500 0.6862(2) 0.0300(5) Uani 1 2 d S
C3 C 0.28818(14) 0.2500 0.5786(2) 0.0325(6) Uani 1 2 d S
H3 H 0.3376 0.2500 0.5850 0.039 Uiso 1 2 calc SR
C4 C 0.25555(14) 0.2500 0.4610(2) 0.0327(5) Uani 1 2 d S
C5 C 0.18420(14) 0.2500 0.4488(2) 0.0325(6) Uani 1 2 d S
H5 H 0.1626 0.2500 0.3681 0.039 Uiso 1 2 calc SR
C6 C 0.14431(14) 0.2500 0.5595(2) 0.0323(5) Uani 1 2 d S
C7 C 0.34878(15) 0.2500 0.8172(3) 0.0469(7) Uani 1 2 d S
H7B H 0.3615 0.2500 0.9068 0.070 Uiso 1 2 calc SR
H7A H 0.3679 0.3619 0.7765 0.070 Uiso 0.50 1 calc PR
H7C H 0.3679 0.1381 0.7765 0.070 Uiso 0.50 1 calc PR
C8 C 0.27231(16) 0.2500 0.2363(2) 0.0419(6) Uani 1 2 d S
H8B H 0.3102 0.2500 0.1743 0.063 Uiso 1 2 calc SR
H8A H 0.2435 0.3619 0.2246 0.063 Uiso 0.50 1 calc PR
H8C H 0.2435 0.1381 0.2246 0.063 Uiso 0.50 1 calc PR
C9 C 0.03788(17) 0.2500 0.4415(3) 0.0578(9) Uani 1 2 d S
H9B H -0.0126 0.2500 0.4560 0.087 Uiso 1 2 calc SR
H9A H 0.0509 0.1381 0.3936 0.087 Uiso 0.50 1 calc PR
H9C H 0.0509 0.3619 0.3936 0.087 Uiso 0.50 1 calc PR
C10 C 0.05624(11) 0.0366(3) 0.81958(18) 0.0448(5) Uani 1 1 d .
H10A H 0.0287 0.0332 0.7417 0.067 Uiso 1 1 calc R
H10B H 0.0248 0.0389 0.8924 0.067 Uiso 1 1 calc R
H10C H 0.0860 -0.0747 0.8241 0.067 Uiso 1 1 calc R
C11 C 0.16313(14) 0.2500 0.9730(2) 0.0322(5) Uani 1 2 d S
H11A H 0.1933 0.1378 0.9773 0.039 Uiso 0.50 1 calc PR
H11B H 0.1933 0.3622 0.9773 0.039 Uiso 0.50 1 calc PR
Cl Cl 0.10167(4) 0.2500 1.10378(6) 0.0491(2) Uani 1 2 d S
O1 O 0.27503(9) 0.2500 0.80531(15) 0.0387(4) Uani 1 2 d S
O2 O 0.30115(10) 0.2500 0.36113(17) 0.0449(5) Uani 1 2 d S
O3 O 0.07285(10) 0.2500 0.55788(16) 0.0461(5) Uani 1 2 d S
Si Si 0.11183(4) 0.2500 0.82068(6) 0.0297(2) Uani 1 2 d S

loop_
_atom_site_aniso_label
_atom_site_aniso_U_11
_atom_site_aniso_U_22
_atom_site_aniso_U_33
_atom_site_aniso_U_23
_atom_site_aniso_U_13
_atom_site_aniso_U_12
C1 0.0284(13) 0.0310(12) 0.0256(12) 0.000 -0.0032(9) 0.000
C2 0.0296(14) 0.0309(11) 0.0296(12) 0.000 -0.0051(9) 0.000
C3 0.0251(14) 0.0354(13) 0.0369(13) 0.000 -0.0011(10) 0.000
C4 0.0340(15) 0.0330(12) 0.0311(12) 0.000 0.0030(10) 0.000
C5 0.0299(16) 0.0366(12) 0.0311(12) 0.000 -0.0026(10) 0.000
C6 0.0272(15) 0.0389(12) 0.0310(12) 0.000 -0.0004(9) 0.000
C7 0.0293(16) 0.0706(19) 0.0409(16) 0.000 -0.0096(12) 0.000
C8 0.0439(17) 0.0516(15) 0.0301(13) 0.000 0.0021(11) 0.000
C9 0.0328(18) 0.106(3) 0.0341(15) 0.000 -0.0105(12) 0.000
C10 0.0384(12) 0.0520(11) 0.0440(11) -0.0014(9) -0.0016(8) -0.0100(9)
C11 0.0299(14) 0.0382(12) 0.0283(12) 0.000 0.0023(10) 0.000
Cl 0.0382(5) 0.0794(5) 0.0297(3) 0.000 0.0043(3) 0.000
O1 0.0267(10) 0.0600(11) 0.0296(9) 0.000 -0.0055(7) 0.000
O2 0.0332(12) 0.0718(13) 0.0298(9) 0.000 0.0043(8) 0.000
O3 0.0268(12) 0.0838(14) 0.0277(9) 0.000 -0.0038(7) 0.000
Si 0.0267(4) 0.0359(4) 0.0265(3) 0.000 -0.0019(3) 0.000

loop_
_atom_type_symbol
_atom_type_description
_atom_type_scat_dispersion_real
_atom_type_scat_dispersion_imag
_atom_type_scat_source
C C 0.0033 0.0016 'International Tables Vol C Tables 4.2.6.8 and 6.1.1.4'
H H 0.0000 0.0000 'International Tables Vol C Tables 4.2.6.8 and 6.1.1.4'
O O 0.0106 0.0060 'International Tables Vol C Tables 4.2.6.8 and 6.1.1.4'
Si Si 0.0817 0.0704 'International Tables Vol C Tables 4.2.6.8 and 6.1.1.4'
Cl Cl 0.1484 0.1585 'International Tables Vol C Tables 4.2.6.8 and 6.1.1.4'

loop_
_geom_angle_atom_site_label_1
_geom_angle_atom_site_label_2
_geom_angle_atom_site_label_3
_geom_angle
_geom_angle_site_symmetry_1
C2 C1 C6 115.4(2) .
C2 C1 Si 126.58(16) .
C6 C1 Si 117.98(19) .
O1 C2 C3 121.8(2) .
O1 C2 C1 115.4(2) .
C3 C2 C1 122.9(2) .
C2 C3 C4 118.4(2) .
O2 C4 C5 124.2(2) .
O2 C4 C3 113.8(2) .
C5 C4 C3 122.0(2) .
C4 C5 C6 117.7(2) .
O3 C6 C5 122.4(2) .
O3 C6 C1 114.1(2) .
C5 C6 C1 123.5(2) .
Cl C11 Si 108.31(14) .
C2 O1 C7 118.41(19) .
C4 O2 C8 117.8(2) .
C6 O3 C9 119.2(2) .
C10 Si C10 110.17(14) 7_565
C10 Si C1 110.64(7) 7_565
C10 Si C1 110.64(7) .
C10 Si C11 107.63(8) 7_565
C10 Si C11 107.63(8) .
C1 Si C11 110.03(11) .

loop_
_geom_bond_atom_site_label_1
_geom_bond_atom_site_label_2
_geom_bond_distance
_geom_bond_site_symmetry_2
C1 C2 1.403(3) .
C1 C6 1.408(3) .
C1 Si 1.891(2) .
C2 O1 1.375(3) .
C2 C3 1.391(3) .
C3 C4 1.395(3) .
C4 O2 1.373(3) .
C4 C5 1.374(4) .
C5 C6 1.401(3) .
C6 O3 1.370(3) .
C7 O1 1.419(3) .
C8 O2 1.434(3) .
C9 O3 1.404(3) .
C10 Si 1.861(2) .
C11 Cl 1.819(2) .
C11 Si 1.891(3) .
Si C10 1.861(2) 7_565

loop_
_geom_torsion_atom_site_label_1
_geom_torsion_atom_site_label_2
_geom_torsion_atom_site_label_3
_geom_torsion_atom_site_label_4
_geom_torsion
_geom_torsion_site_symmetry_4
C6 C1 C2 O1 180.0 .
Si C1 C2 O1 0.0 .
C6 C1 C2 C3 0.0 .
Si C1 C2 C3 180.0 .
O1 C2 C3 C4 180.0 .
C1 C2 C3 C4 0.0 .
C2 C3 C4 O2 180.0 .
C2 C3 C4 C5 0.0 .
O2 C4 C5 C6 180.0 .
C3 C4 C5 C6 0.0 .
C4 C5 C6 O3 180.0 .
C4 C5 C6 C1 0.0 .
C2 C1 C6 O3 180.0 .
Si C1 C6 O3 0.0 .
C2 C1 C6 C5 0.0 .
Si C1 C6 C5 180.0 .
C3 C2 O1 C7 0.0 .
C1 C2 O1 C7 180.0 .
C5 C4 O2 C8 0.0 .
C3 C4 O2 C8 180.0 .
C5 C6 O3 C9 0.0 .
C1 C6 O3 C9 180.0 .
C2 C1 Si C10 118.81(8) 7_565
C6 C1 Si C10 -61.19(8) 7_565
C2 C1 Si C10 -118.81(8) .
C6 C1 Si C10 61.19(8) .
C2 C1 Si C11 0.0 .
C6 C1 Si C11 180.0 .
Cl C11 Si C10 59.36(8) 7_565
Cl C11 Si C10 -59.36(8) .
Cl C11 Si C1 180.0 .
